data_2004266
loop_
_publ_author_name
'Frydenvang, K.'
'Castiglione, M.'

_publ_section_title
;Muscarinic Antagonist:
 8,8-Dimethyl-3',3'-diphenylspiro(8-azoniabicyclo[3.2.1]octane-3,2'-1',3'-dioxolane)-4'-one
 Iodide
;
_journal_issue 12
_journal_name_full 'Acta Crystallographica Section C'
_journal_page_first 2644
_journal_page_last 2647
_journal_paper_doi 10.1107/S0108270195008973
_journal_volume 51
_journal_year 1995
_chemical_formula_moiety 'C23 H26 N O3 1+, I 1-'
_chemical_formula_sum 'C23 H26 I N O3'
_chemical_formula_weight 491.35
_chemical_melting_point .493E-305
_chemical_name_systematic
;  The Muscarinic Antagonist, 8,8-Dimethyl-3',3'-Diphenyl-spiro[8-
azoniabicyclo[3.2.1]octane-3,2'-[1,3]-dioxolane]-4'-one iodide (BVT44Me).
;
_space_group_IT_number 14
_symmetry_cell_setting monoclinic
_symmetry_space_group_name_Hall '-P 2ybc'
_symmetry_space_group_name_H-M 'P 1 21/c 1'
_cell_angle_alpha 90.00
_cell_angle_beta 107.67(2)
_cell_angle_gamma 90.00
_cell_formula_units_Z 4
_cell_length_a 14.615(3)
_cell_length_b 14.625(3)
_cell_length_c 10.330(2)
_cell_measurement_reflns_used 20
_cell_measurement_temperature 112(2)
_cell_measurement_theta_max 44.30
_cell_measurement_theta_min 38.71
_cell_volume 2103.8(8)
_computing_cell_refinement 'Enraf-Nonius CAD-4 software'
_computing_data_collection 'Enraf-Nonius CAD-4 software (Enraf-Nonius, 1989)'
_computing_data_reduction 'DREADD (Blessing, 1987, 1989)'
_computing_molecular_graphics 'ORTEPII (Johnson, 1976)'
_computing_structure_refinement 'SHELXL93 (Sheldrick, 1993)'
_computing_structure_solution 'SHELXS86 (Sheldrick, 1990)'
_diffrn_ambient_temperature 112(2)
_diffrn_measurement_device 'Enraf-Nonius CAD-4 diffractometer'
_diffrn_measurement_method '\w/2\q scan'
_diffrn_radiation_monochromator graphite
_diffrn_radiation_source 'fine-focus sealed tube'
_diffrn_radiation_type CuK\a
_diffrn_radiation_wavelength 1.5418
_diffrn_reflns_av_R_equivalents 0.0266
_diffrn_reflns_av_sigmaI/netI 0.0362
_diffrn_reflns_limit_h_max 17
_diffrn_reflns_limit_h_min -18
_diffrn_reflns_limit_k_max 18
_diffrn_reflns_limit_k_min 0
_diffrn_reflns_limit_l_max 12
_diffrn_reflns_limit_l_min 0
_diffrn_reflns_number 8933
_diffrn_reflns_reduction_process 'DREADD (Blessing, 1987, 1989)'
_diffrn_reflns_theta_max 75.02
_diffrn_reflns_theta_min 3.17
_diffrn_standards_decay_% 7.5
_diffrn_standards_interval_count 600
_diffrn_standards_interval_time 167
_diffrn_standards_number 5
_exptl_absorpt_coefficient_mu 12.144
_exptl_absorpt_correction_T_max 0.571
_exptl_absorpt_correction_T_min 0.129
_exptl_absorpt_correction_type 'ABSORB (Blessing, 1987, 1989)'
_exptl_crystal_colour colourless
_exptl_crystal_density_diffrn 1.551
_exptl_crystal_description prism
_exptl_crystal_F_000 992
_exptl_crystal_size_max 0.22
_exptl_crystal_size_mid 0.20
_exptl_crystal_size_min 0.05
_refine_diff_density_max 0.706
_refine_diff_density_min -1.804
_refine_ls_extinction_method none
_refine_ls_goodness_of_fit_all 1.057
_refine_ls_goodness_of_fit_obs 1.067
_refine_ls_hydrogen_treatment refxyz
_refine_ls_matrix_type full
_refine_ls_number_parameters 331
_refine_ls_number_reflns 4178
_refine_ls_number_restraints 0
_refine_ls_restrained_S_all 1.057
_refine_ls_restrained_S_obs 1.067
_refine_ls_R_factor_all 0.0369
_refine_ls_R_factor_obs 0.0322
_refine_ls_shift/esd_max 0.005
_refine_ls_shift/esd_mean 0.000
_refine_ls_structure_factor_coef Fsqd
_refine_ls_weighting_details 'w = 1/[\s^2^(Fo^2^)+(0.0484P)^2^+1.4417P] where P=(Fo^2^+2Fc^2^)/3'
_refine_ls_weighting_scheme calc
_refine_ls_wR_factor_all 0.0849
_refine_ls_wR_factor_obs 0.0811
_reflns_number_observed 3773
_reflns_number_total 4178
_reflns_observed_criterion >2\s(I)
_cod_data_source_file jz1064.cif
_cod_data_source_block BVT44Me
_cod_depositor_comments
;
The following automatic conversions were performed:

'_refine_ls_weighting_scheme' value 'calc w =
1/[\s^2^(Fo^2^)+(0.0484P)^2^+1.4417P] where P=(Fo^2^+2Fc^2^)/3' was
changed to 'calc'. New tag '_refine_ls_weighting_details' was
created. The value of the new tag was set to 'w =
1/[\s^2^(Fo^2^)+(0.0484P)^2^+1.4417P] where P=(Fo^2^+2Fc^2^)/3'.

Automatic conversion script
Id: cif_fix_values 3143 2015-03-26 13:38:13Z robertas 
;
_cod_original_cell_volume 2103.8(7)
_cod_original_sg_symbol_H-M 'P 21/c'
_cod_database_code 2004266
_cod_database_fobs_code 2004266

loop_
_symmetry_equiv_pos_as_xyz
'x, y, z'
'-x, y+1/2, -z+1/2'
'-x, -y, -z'
'x, -y-1/2, z-1/2'

loop_
_atom_site_aniso_label
_atom_site_aniso_U_11
_atom_site_aniso_U_22
_atom_site_aniso_U_33
_atom_site_aniso_U_12
_atom_site_aniso_U_13
_atom_site_aniso_U_23
I 0.02410(10) 0.02740(10) 0.02320(10) 0.00298(7) 0.00629(9) -0.00068(7)
O4 0.0230(10) 0.0180(10) 0.0180(10) -0.0037(8) 0.0065(8) -0.0016(8)
C3 0.0200(10) 0.0170(10) 0.019(2) -0.0010(10) 0.0070(10) -0.0010(10)
C2 0.0220(10) 0.0180(10) 0.022(2) 0.0040(10) 0.0100(10) 0.0020(10)
O1 0.0240(10) 0.0210(10) 0.0230(10) -0.0019(8) 0.0114(9) -0.0021(8)
C5 0.0220(10) 0.0150(10) 0.020(2) -0.0020(10) 0.0080(10) 0.0000(10)
O2 0.0250(10) 0.0210(10) 0.0280(10) -0.0020(8) 0.0119(9) 0.0019(9)
C21 0.0180(10) 0.0220(10) 0.020(2) -0.0010(10) 0.0070(10) 0.0020(10)
C22 0.0220(10) 0.024(2) 0.023(2) 0.0020(10) 0.0100(10) 0.0020(10)
C23 0.0220(10) 0.029(2) 0.031(2) 0.0040(10) 0.0100(10) 0.0080(10)
C24 0.019(2) 0.037(2) 0.025(2) -0.0040(10) 0.0050(10) 0.0060(10)
C25 0.024(2) 0.025(2) 0.024(2) -0.0070(10) 0.0050(10) -0.0010(10)
C26 0.023(2) 0.022(2) 0.023(2) 0.0000(10) 0.0070(10) 0.0010(10)
C31 0.0200(10) 0.0190(10) 0.0160(10) 0.0000(10) 0.0050(10) -0.0020(10)
C32 0.026(2) 0.021(2) 0.024(2) -0.0030(10) 0.0110(10) -0.0030(10)
C33 0.033(2) 0.0170(10) 0.025(2) 0.0020(10) 0.0080(10) -0.0010(10)
C34 0.0220(10) 0.024(2) 0.025(2) 0.0030(10) 0.0040(10) -0.0070(10)
C35 0.0220(10) 0.028(2) 0.031(2) -0.0030(10) 0.0120(10) -0.0050(10)
C36 0.0230(10) 0.025(2) 0.020(2) 0.0000(10) 0.0080(10) 0.0010(10)
C6 0.0230(10) 0.0160(10) 0.020(2) 0.0010(10) 0.0070(10) 0.0000(10)
C7 0.0230(10) 0.0170(10) 0.021(2) -0.0020(10) 0.0070(10) 0.0010(10)
N8 0.0230(10) 0.0180(10) 0.0190(10) -0.0040(9) 0.0070(10) -0.0005(9)
C9 0.027(2) 0.0170(10) 0.024(2) 0.0020(10) 0.0090(10) -0.0010(10)
C10 0.0240(10) 0.0160(10) 0.024(2) 0.0000(10) 0.0060(10) 0.0000(10)
C71 0.029(2) 0.021(2) 0.018(2) -0.0010(10) 0.0100(10) 0.0000(10)
C72 0.028(2) 0.022(2) 0.028(2) 0.0000(10) 0.0130(10) -0.0030(10)
C81 0.027(2) 0.030(2) 0.023(2) -0.0060(10) 0.0120(10) 0.0000(10)
C82 0.034(2) 0.027(2) 0.020(2) -0.0070(10) 0.0060(10) -0.0050(10)

loop_
_atom_site_label
_atom_site_fract_x
_atom_site_fract_y
_atom_site_fract_z
_atom_site_U_iso_or_equiv
_atom_site_thermal_displace_type
_atom_site_occupancy
_atom_site_calc_flag
_atom_site_type_symbol
I .601800(10) .922640(10) .80127(2) .02505(8) Uani 1 d I
O4 .17640(10) .99440(10) .3603(2) .0194(4) Uani 1 d O
C3 .1266(2) .9080(2) .3502(3) .0182(6) Uani 1 d C
C2 .0898(2) .9130(2) .4745(3) .0198(6) Uani 1 d C
O1 .1325(2) .98480(10) .5516(2) .0216(4) Uani 1 d O
C5 .2075(2) 1.0200(2) .4983(3) .0185(6) Uani 1 d C
O2 .0319(2) .8653(2) .5023(2) .0239(5) Uani 1 d O
C21 .0423(2) .9085(2) .2213(3) .0198(6) Uani 1 d C
C22 -.0149(2) .9868(2) .1893(3) .0223(6) Uani 1 d C
C23 -.0919(2) .9893(2) .0713(4) .0269(7) Uani 1 d C
C24 -0.1132(2) .9143(2) -.0144(4) .0272(7) Uani 1 d C
C25 -.0575(2) .8367(2) .0173(3) .0248(6) Uani 1 d C
C26 .0203(2) .8328(2) .1358(3) .0223(6) Uani 1 d C
C31 .1976(2) .8297(2) .3601(3) .0185(6) Uani 1 d C
C32 .2006(2) .7514(2) .4365(3) .0228(6) Uani 1 d C
C33 .2711(2) .6851(2) .4457(3) .0253(6) Uani 1 d C
C34 .3380(2) .6969(2) .3757(3) .0246(6) Uani 1 d C
C35 .3331(2) .7741(2) .2955(4) .0258(6) Uani 1 d C
C36 .2648(2) .8406(2) .2885(3) .0225(6) Uani 1 d C
C6 .3028(2) .9763(2) .5784(3) .0195(6) Uani 1 d C
C7 .3475(2) 1.0244(2) .7138(3) .0203(6) Uani 1 d C
N8 .3682(2) 1.1240(2) .6875(3) .0199(5) Uani 1 d N
C9 .2665(2) 1.1628(2) .6441(3) .0224(6) Uani 1 d C
C10 .2097(2) 1.1241(2) .5048(3) .0216(6) Uani 1 d C
C71 .2787(2) 1.0345(2) .8000(3) .0219(6) Uani 1 d C
C72 .2269(2) 1.1275(2) .7558(4) .0250(6) Uani 1 d C
C81 .4222(2) 1.1378(2) .5867(4) .0256(6) Uani 1 d C
C82 .4291(3) 1.1661(2) .8183(3) .0271(7) Uani 1 d C
H22 -.001(4) 1.040(4) .248(5) .050 Uiso 1 d H
H23 -0.132(3) 1.043(3) .045(5) .050 Uiso 1 d H
H24 -0.165(4) .913(3) -.095(6) .050 Uiso 1 d H
H25 -.067(3) .787(3) -.036(5) .050 Uiso 1 d H
H26 .059(3) .780(3) .159(5) .050 Uiso 1 d H
H32 .155(3) .744(3) .486(5) .050 Uiso 1 d H
H33 .274(4) .634(3) .501(5) .050 Uiso 1 d H
H34 .383(3) .657(3) .384(5) .050 Uiso 1 d H
H35 .374(3) .780(3) .245(5) .050 Uiso 1 d H
H36 .266(4) .895(3) .237(5) .050 Uiso 1 d H
H61 .348(3) .977(3) .526(5) .050 Uiso 1 d H
H62 .288(4) .914(3) .588(5) .050 Uiso 1 d H
H7 .412(3) .996(3) .765(5) .050 Uiso 1 d H
H9 .271(3) 1.227(3) .642(5) .050 Uiso 1 d H
H101 .237(3) 1.147(3) .441(5) .050 Uiso 1 d H
H102 .138(3) 1.146(3) .480(5) .050 Uiso 1 d H
H711 .315(4) 1.033(3) .896(5) .050 Uiso 1 d H
H712 .230(4) .986(3) .776(5) .050 Uiso 1 d H
H721 .245(3) 1.167(3) .831(5) .050 Uiso 1 d H
H722 .158(4) 1.123(3) .722(5) .050 Uiso 1 d H
H811 .480(4) 1.106(4) .615(5) .050 Uiso 1 d H
H812 .387(4) 1.120(4) .500(5) .050 Uiso 1 d H
H813 .435(3) 1.208(3) .588(5) .050 Uiso 1 d H
H821 .400(3) 1.151(3) .887(5) .050 Uiso 1 d H
H822 .490(4) 1.134(3) .837(5) .050 Uiso 1 d H
H823 .432(3) 1.231(3) .801(5) .050 Uiso 1 d H

loop_
_atom_type_symbol
_atom_type_description
_atom_type_scat_dispersion_real
_atom_type_scat_dispersion_imag
_atom_type_scat_source
C C 0.0181 0.0091 'International Tables Vol C Tables 4.2.6.8 and 6.1.1.4'
H H 0.0000 0.0000 'International Tables Vol C Tables 4.2.6.8 and 6.1.1.4'
N N 0.0311 0.0180 'International Tables Vol C Tables 4.2.6.8 and 6.1.1.4'
O O 0.0492 0.0322 'International Tables Vol C Tables 4.2.6.8 and 6.1.1.4'
I I -0.3257 6.8362 'International Tables Vol C Tables 4.2.6.8 and 6.1.1.4'

loop_
_geom_angle_atom_site_label_1
_geom_angle_atom_site_label_2
_geom_angle_atom_site_label_3
_geom_angle
_geom_angle_publ_flag
C5 O4 C3 107.8(2) yes
O4 C3 C21 108.5(2) yes
O4 C3 C31 109.4(2) yes
C21 C3 C31 114.7(2) yes
O4 C3 C2 101.2(2) yes
C21 C3 C2 109.7(2) yes
C31 C3 C2 112.5(2) yes
O2 C2 O1 123.0(3) yes
O2 C2 C3 128.7(3) yes
O1 C2 C3 108.3(2) yes
C2 O1 C5 108.4(2) yes
O4 C5 O1 103.9(2) yes
O4 C5 C10 107.9(2) yes
O1 C5 C10 110.1(2) yes
O4 C5 C6 113.4(2) yes
O1 C5 C6 108.2(2) yes
C10 C5 C6 113.0(2) yes
C26 C21 C22 119.7(3) yes
C26 C21 C3 121.6(3) yes
C22 C21 C3 118.7(3) yes
C23 C22 C21 119.8(3) yes
C24 C23 C22 120.4(3) yes
C25 C24 C23 119.9(3) yes
C24 C25 C26 120.4(3) yes
C21 C26 C25 119.7(3) yes
C32 C31 C36 119.2(3) yes
C32 C31 C3 124.1(3) yes
C36 C31 C3 116.7(3) yes
C31 C32 C33 120.5(3) yes
C34 C33 C32 119.9(3) yes
C35 C34 C33 119.5(3) yes
C36 C35 C34 120.6(3) yes
C35 C36 C31 120.1(3) yes
C7 C6 C5 111.7(2) yes
C6 C7 N8 109.2(2) yes
C6 C7 C71 113.6(2) yes
N8 C7 C71 102.2(2) yes
C81 N8 C82 106.0(2) yes
C81 N8 C9 114.7(2) yes
C82 N8 C9 111.7(2) yes
C81 N8 C7 115.2(2) yes
C82 N8 C7 108.9(2) yes
C9 N8 C7 100.4(2) yes
N8 C9 C72 102.2(2) yes
N8 C9 C10 109.9(2) yes
C72 C9 C10 111.3(3) yes
C5 C10 C9 114.1(3) yes
C7 C71 C72 105.0(2) yes
C9 C72 C71 104.7(2) yes
C7 C6 H61 109(3) ?
C5 C6 H61 111(2) ?
C7 C6 H62 113(3) ?
C5 C6 H62 105(3) ?
H61 C6 H62 107(4) ?
C6 C7 H7 111(3) ?
N8 C7 H7 107(3) ?
C71 C7 H7 114(3) ?
N8 C9 H9 108(3) ?
C72 C9 H9 114(3) ?
C10 C9 H9 111(3) ?
C5 C10 H101 109(3) ?
C9 C10 H101 108(3) ?
C5 C10 H102 107(3) ?
C9 C10 H102 110(3) ?
H101 C10 H102 109(4) ?
C23 C22 H22 119(3) ?
C21 C22 H22 121(3) ?
C24 C23 H23 118(3) ?
C22 C23 H23 122(3) ?
C25 C24 H24 117(3) ?
C23 C24 H24 123(3) ?
C24 C25 H25 124(3) ?
C26 C25 H25 116(3) ?
C21 C26 H26 119(3) ?
C25 C26 H26 121(3) ?
C31 C32 H32 120(3) ?
C33 C32 H32 120(3) ?
C34 C33 H33 120(3) ?
C32 C33 H33 120(3) ?
C35 C34 H34 121(3) ?
C33 C34 H34 120(3) ?
C36 C35 H35 120(3) ?
C34 C35 H35 120(3) ?
C35 C36 H36 119(3) ?
C31 C36 H36 121(3) ?
C7 C71 H711 109(3) ?
C72 C71 H711 113(3) ?
C7 C71 H712 109(3) ?
C72 C71 H712 108(3) ?
H711 C71 H712 112(4) ?
C9 C72 H721 110(3) ?
C71 C72 H721 108(3) ?
C9 C72 H722 110(3) ?
C71 C72 H722 114(3) ?
H721 C72 H722 110(4) ?
N8 C81 H811 110(3) ?
N8 C81 H812 112(3) ?
H811 C81 H812 110(4) ?
N8 C81 H813 105(3) ?
H811 C81 H813 111(4) ?
H812 C81 H813 110(4) ?
N8 C82 H821 107(3) ?
N8 C82 H822 104(3) ?
H821 C82 H822 109(4) ?
N8 C82 H823 106(3) ?
H821 C82 H823 115(4) ?
H822 C82 H823 115(4) ?

loop_
_geom_bond_atom_site_label_1
_geom_bond_atom_site_label_2
_geom_bond_distance
_geom_bond_publ_flag
O4 C5 1.409(4) yes
O4 C3 1.447(3) yes
C3 C21 1.515(4) yes
C3 C31 1.528(4) yes
C3 C2 1.536(4) yes
C2 O2 1.197(4) yes
C2 O1 1.351(4) yes
O1 C5 1.462(3) yes
C5 C10 1.523(4) yes
C5 C6 1.529(4) yes
C21 C26 1.391(4) yes
C21 C22 1.397(4) yes
C22 C23 1.386(5) yes
C23 C24 1.385(5) yes
C24 C25 1.377(5) yes
C25 C26 1.396(5) yes
C31 C32 1.384(4) yes
C31 C36 1.406(4) yes
C32 C33 1.397(4) yes
C33 C34 1.393(4) yes
C34 C35 1.388(5) yes
C35 C36 1.380(4) yes
C6 C7 1.524(4) yes
C7 N8 1.528(4) yes
C7 C71 1.540(4) yes
N8 C81 1.499(4) yes
N8 C82 1.506(4) yes
N8 C9 1.525(4) yes
C9 C72 1.529(4) yes
C9 C10 1.534(4) yes
C71 C72 1.557(4) yes
C6 H61 0.98(5) ?
C6 H62 0.95(5) ?
C7 H7 1.02(5) ?
C9 H9 0.95(5) ?
C10 H101 0.93(5) ?
C10 H102 1.06(5) ?
C22 H22 0.97(5) ?
C23 H23 0.97(5) ?
C24 H24 0.94(5) ?
C25 H25 0.90(5) ?
C26 H26 0.94(5) ?
C32 H32 0.96(5) ?
C33 H33 0.94(5) ?
C34 H34 0.87(5) ?
C35 H35 0.91(5) ?
C36 H36 0.96(5) ?
C71 H711 0.97(5) ?
C71 H712 0.99(5) ?
C72 H721 0.94(5) ?
C72 H722 0.96(5) ?
C81 H811 0.93(5) ?
C81 H812 0.93(5) ?
C81 H813 1.04(5) ?
C82 H821 0.96(5) ?
C82 H822 0.98(5) ?
C82 H823 0.98(5) ?

loop_
_geom_torsion_atom_site_label_1
_geom_torsion_atom_site_label_2
_geom_torsion_atom_site_label_3
_geom_torsion_atom_site_label_4
_geom_torsion
_geom_torsion_publ_flag
O1 C2 C3 O4 -10.8(3) yes
C2 C3 O4 C5 27.2(3) yes
C3 O4 C5 O1 -33.3(3) yes
O4 C5 O1 C2 25.9(3) yes
C5 O1 C2 C3 -8.9(3) yes
O4 C3 C21 C22 -43.9(3) yes
O4 C3 C31 C32 136.6(3) yes
O1 C5 C6 C7 -81.1(3) yes
O1 C5 C10 C9 82.6(3) yes

loop_
_cod_changelog_entry_id
_cod_changelog_entry_author
_cod_changelog_entry_date
_cod_changelog_entry_text
1 'Vaitkus, Antanas' 2023-12-15T20:00:00+02:00
;
 Corrected the ATOM_SITE loop by removing the '_atom_site_calc_attached_atom'
 data name, adding the '_atom_site_occupancy' data name and changing the data
 name order.
;
